data_2300037
loop_
_publ_author_name
'Henry, Paul F.'
'Weller, Mark T.'
'Wilson, Chick C.'

_publ_section_title
;
 Determination of the cation distribution in Fe~2~Ni(PO~4~)~2~ using
 isotopic substitution and powder neutron diffraction
;
_journal_issue 6
_journal_name_full 'Journal of Applied Crystallography'
_journal_page_first 1361
_journal_page_last 1367
_journal_paper_doi 10.1107/S0021889803017515
_journal_volume 36
_journal_year 2003
_chemical_formula_sum 'Cu0.5 Fe O4 P'
_chemical_formula_weight 182.59
_chemical_name_systematic ' ?'
_space_group_IT_number 14
_symmetry_cell_setting monoclinic
_symmetry_space_group_name_Hall '-P 2ybc'
_symmetry_space_group_name_H-M 'P 1 21/c 1'
_cell_angle_alpha 90.0
_cell_angle_beta 90.8909(2)
_cell_angle_gamma 90.0
_cell_formula_units_Z 4
_cell_length_a 5.98701(2)
_cell_length_b 4.719891(17)
_cell_length_c 10.35657(4)
_cell_volume 292.6209(18)
_cod_data_source_file he0320.cif
_cod_data_source_block MULTI_phase_3
_cod_original_cell_volume 292.62106
_cod_original_sg_symbol_H-M 'P 21/c'
_cod_original_formula_sum 'Cu0.50 Fe1.00 O4 P'
_cod_database_code 2300037

loop_
_symmetry_equiv_pos_site_id
_symmetry_equiv_pos_as_xyz
1 +x,+y,+z
2 -x,+y+1/2,-z+1/2
-1 -x,-y,-z
-2 +x,-y+1/2,+z+1/2

loop_
_atom_site_aniso_label
_atom_site_aniso_U_11
_atom_site_aniso_U_22
_atom_site_aniso_U_33
_atom_site_aniso_U_12
_atom_site_aniso_U_13
_atom_site_aniso_U_23
FE1 0.0121(5) 0.0071(5) 0.0096(5) 0.0011(5) 0.0013(4) 0.0006(5)
NI2 0.0121(5) 0.0071(5) 0.0096(5) 0.0011(5) 0.0013(4) 0.0006(5)
FE3 0.0082(3) 0.0098(4) 0.0080(3) 0.0008(3) 0.0013(3) 0.0005(3)
NI4 0.0082(3) 0.0098(4) 0.0080(3) 0.0008(3) 0.0013(3) 0.0005(3)
O5 0.0147(6) 0.0071(5) 0.0113(5) -0.0003(5) 0.0013(4) 0.0000(5)
O6 0.0144(5) 0.0102(6) 0.0080(5) -0.0003(4) 0.0004(4) 0.0001(4)
O7 0.0095(6) 0.0095(5) 0.0129(5) 0.0003(4) 0.0056(4) 0.0030(4)
O8 0.0092(5) 0.0092(5) 0.0101(5) 0.0008(4) -0.0006(4) 0.0020(4)
P9 0.0104(5) 0.0052(5) 0.0081(6) -0.0003(4) 0.0007(4) 0.0012(5)

loop_
_atom_site_label
_atom_site_fract_x
_atom_site_fract_y
_atom_site_fract_z
_atom_site_U_iso_or_equiv
_atom_site_thermal_displace_type
_atom_site_occupancy
_atom_site_type_symbol
FE1 0.5 0.0 0.0 0.0096 Uani 0.2903(14) FE
NI2 0.5 0.0 0.0 0.0096 Uani 0.7097(14) CU
FE3 0.23720(10) -0.02072(13) 0.28149(6) 0.00865 Uani 0.8548(7) FE
NI4 0.23720(10) -0.02072(13) 0.28149(6) 0.00865 Uani 0.1452(7) CU
O5 0.27786(15) 0.74901(18) 0.10184(9) 0.01102 Uani 1.0 O
O6 0.25519(16) 0.19028(19) 0.46003(9) 0.01087 Uani 1.0 O
O7 0.06694(14) 0.31659(18) 0.17867(9) 0.01059 Uani 1.0 O
O8 0.46974(15) 0.27493(19) 0.15953(9) 0.00951 Uani 1.0 O
P9 0.25937(17) 0.4263(2) 0.09766(9) 0.0079 Uani 1.0 P

loop_
_atom_type_symbol
FE
O
P
CU
